data_9009253
loop_
_publ_author_name
'Effenberger, H.'

_publ_section_title
;
 Kristallstruktur und chemische formel des benstonits, Ba6Ca6Mg(CO3)13
;
_journal_name_full 'Neues Jahrbuch fur Mineralogie, Abhandlungen'
_journal_page_first 326
_journal_page_last 337
_journal_volume 136
_journal_year 1979
_chemical_formula_sum 'C13 Ba6 Ca6 Mg O39'
_chemical_name_mineral Benstonite
_space_group_IT_number 148
_symmetry_space_group_name_Hall '-R 3'
_symmetry_space_group_name_H-M 'R -3 :H'
_cell_angle_alpha 90
_cell_angle_beta 90
_cell_angle_gamma 120
_cell_length_a 18.280
_cell_length_b 18.280
_cell_length_c 8.652
_cell_formula_units_Z 3
_cell_volume 2503.799
_database_code_amcsd 0014709
_exptl_crystal_density_diffrn 3.718
_cod_original_sg_symbol_H-M 'R -3'
_cod_original_formula_sum 'Ba6 Ca6 Mg O39 C13'
_cod_database_code 9009253

loop_
_space_group_symop_operation_xyz
x,y,z
2/3+x,1/3+y,1/3+z
1/3+x,2/3+y,2/3+z
y,-x+y,-z
2/3+y,1/3-x+y,1/3-z
1/3+y,2/3-x+y,2/3-z
-x+y,-x,z
2/3-x+y,1/3-x,1/3+z
1/3-x+y,2/3-x,2/3+z
-x,-y,-z
2/3-x,1/3-y,1/3-z
1/3-x,2/3-y,2/3-z
-y,x-y,z
2/3-y,1/3+x-y,1/3+z
1/3-y,2/3+x-y,2/3+z
x-y,x,-z
2/3+x-y,1/3+x,1/3-z
1/3+x-y,2/3+x,2/3-z

loop_
_atom_site_aniso_label
_atom_site_aniso_U_11
_atom_site_aniso_U_22
_atom_site_aniso_U_33
_atom_site_aniso_U_12
_atom_site_aniso_U_13
_atom_site_aniso_U_23
Ba 0.00910 0.01040 0.01480 0.00590 0.00080 0.00060
Ca 0.00500 0.00520 0.00670 0.00300 0.00120 0.00100

loop_
_atom_site_label
_atom_site_fract_x
_atom_site_fract_y
_atom_site_fract_z
_atom_site_occupancy
_atom_site_U_iso_or_equiv
Ba 0.05330 0.17780 0.30070 1.00000 ?
Ca 0.33190 0.08600 0.02380 1.00000 ?
Mg 0.00000 0.00000 0.00000 1.00000 0.00700
O1 0.48200 0.48560 0.17240 1.00000 0.01900
O2 0.37980 0.35430 0.11800 1.00000 0.01300
O3 0.35250 0.46130 0.11850 1.00000 0.01500
O4 0.23930 0.11240 0.18170 1.00000 0.01000
O5 0.10390 0.06890 0.14140 1.00000 0.02700
O6 0.19930 0.20360 0.11010 1.00000 0.02000
O7 0.07890 0.05490 0.47490 0.50000 0.01800
C1 0.40580 0.43340 0.13980 1.00000 0.00900
C2 0.17970 0.12880 0.13760 1.00000 0.00800
C3 0.00000 0.00000 0.47850 0.50000 0.01700

loop_
_cod_related_entry_id
_cod_related_entry_database
_cod_related_entry_code
1 AMCSD 0014709
